data_4117428
loop_
_publ_author_name
'Adriana Iordache'
'Mircea Oltean'
'Anne Milet'
'Fabrice Thomas'
'Beno\^it Baptiste'
'Eric Saint-Aman'
'Christophe Bucher'

_publ_section_title
;
 Redox Control of Rotary Motions in Ferrocene-Based Elemental Ball
 Bearings
;
_journal_name_full 'Journal of the American Chemical Society'
_journal_page_first 2653
_journal_page_last 2671
_journal_paper_doi 10.1021/ja209766e
_journal_volume 134
_journal_year 2012
_chemical_formula_moiety '(C34 H32 Fe N4), 2(C2 N), 2(I), 0.5(O)'
_chemical_formula_sum 'C38 H32 Fe I2 N6 O0.5'
_chemical_formula_weight 890.37
_space_group_IT_number 15
_symmetry_cell_setting monoclinic
_symmetry_Int_Tables_number 15
_symmetry_space_group_name_Hall '-C 2yc'
_symmetry_space_group_name_H-M 'C 1 2/c 1'
_audit_creation_date 2011-09-23
_audit_creation_method 'by teXsan v1.8'
_cell_angle_alpha 90
_cell_angle_beta 95.22(2)
_cell_angle_gamma 90
_cell_formula_units_Z 4
_cell_length_a 25.21(2)
_cell_length_b 13.120(1)
_cell_length_c 11.85(1)
_cell_measurement_reflns_used 0
_cell_measurement_temperature 200.0
_cell_measurement_theta_max 0.0
_cell_measurement_theta_min 0.0
_cell_volume 3903(5)
_computing_cell_refinement 'Bruker Enraf Nonius kappa CCD'
_computing_data_collection 'Bruker Enraf Nonius kappa CCD'
_computing_data_reduction 'teXsan (MSC, 1992-1997)'
_computing_publication_material 'teXsan (MSC, 1992-1997)'
_computing_structure_refinement 'teXsan (MSC, 1992-1997)'
_computing_structure_solution SIR92
_diffrn_ambient_temperature 200.0
_diffrn_measured_fraction_theta_full 0.986
_diffrn_measured_fraction_theta_max 0.959
_diffrn_measurement_device_type 'Bruker Enraf Nonius kappa CCD'
_diffrn_measurement_method 'phi and omega scans'
_diffrn_orient_matrix_UB_11 0.00000
_diffrn_orient_matrix_UB_12 0.00000
_diffrn_orient_matrix_UB_13 0.00000
_diffrn_orient_matrix_UB_21 0.00000
_diffrn_orient_matrix_UB_22 0.00000
_diffrn_orient_matrix_UB_23 0.00000
_diffrn_orient_matrix_UB_31 0.00000
_diffrn_orient_matrix_UB_32 0.00000
_diffrn_orient_matrix_UB_33 0.00000
_diffrn_radiation_detector CCD
_diffrn_radiation_monochromator graphite
_diffrn_radiation_source 'X-ray tube'
_diffrn_radiation_type 'Mo K\a'
_diffrn_radiation_wavelength 0.71073
_diffrn_reflns_av_R_equivalents 0.12247
_diffrn_reflns_av_sigmaI/netI 0.070
_diffrn_reflns_limit_h_max 24
_diffrn_reflns_limit_h_min -32
_diffrn_reflns_limit_k_max 16
_diffrn_reflns_limit_k_min -13
_diffrn_reflns_limit_l_max 13
_diffrn_reflns_limit_l_min -15
_diffrn_reflns_number 14585
_diffrn_reflns_reduction_process 'Lp corrections applied'
_diffrn_reflns_theta_full 25.40
_diffrn_reflns_theta_max 27.50
_diffrn_reflns_theta_min 1.73
_diffrn_standards_decay_% 0.00
_diffrn_standards_interval_count 0
_diffrn_standards_number 0
_exptl_absorpt_coefficient_mu 2.003
_exptl_absorpt_correction_type none
_exptl_crystal_colour red
_exptl_crystal_density_diffrn 1.515
_exptl_crystal_description needle
_exptl_crystal_F_000 1752.00
_exptl_crystal_size_max 0.39
_exptl_crystal_size_mid 0.11
_exptl_crystal_size_min 0.07
_refine_diff_density_max 1.11
_refine_diff_density_min -0.85
_refine_ls_extinction_method none
_refine_ls_goodness_of_fit_all 1.904
_refine_ls_goodness_of_fit_ref 1.904
_refine_ls_hydrogen_treatment noref
_refine_ls_matrix_type full
_refine_ls_number_constraints 0
_refine_ls_number_parameters 212
_refine_ls_number_reflns 2325
_refine_ls_number_restraints 0
_refine_ls_R_factor_all 0.0702
_refine_ls_R_factor_gt 0.0702
_refine_ls_shift/su_max 0.0240
_refine_ls_shift/su_mean 0.0095
_refine_ls_structure_factor_coef F
_refine_ls_weighting_details 'w = 1/[\s^2^(Fo) + 0.00040|Fo|^2^]'
_refine_ls_weighting_scheme sigma
_refine_ls_wR_factor_all 0.0771
_refine_ls_wR_factor_ref 0.0771
_reflns_number_gt 2325
_reflns_number_total 4430
_reflns_threshold_expression I>2.00\s(I)
_cod_data_source_file ja209766e_si_004.cif
_cod_data_source_block Adriana
_cod_original_sg_symbol_H-M 'C 2/c '
_cod_original_formula_sum 'C38 H32 Fe I2 N6 O0.50 '
_cod_database_code 4117428

loop_
_symmetry_equiv_pos_as_xyz
'   +x,   +y,   +z'
'   -x,   +y,1/2-z'
'   -x,   -y,   -z'
'   +x,   -y,1/2+z'
'1/2+x,1/2+y,   +z'
1/2-x,1/2+y,1/2-z
'1/2-x,1/2-y,   -z'
1/2+x,1/2-y,1/2+z

loop_
_atom_site_label
_atom_site_fract_x
_atom_site_fract_y
_atom_site_fract_z
_atom_site_U_iso_or_equiv
_atom_site_occupancy
_atom_site_refinement_flags
_atom_site_adp_type
_atom_site_calc_flag
I(1) 0.15380(3) 0.20337(4) 0.45124(5) 0.0575(2) 1.000 . Uani d
Fe(1) 0.0000 0.1311(1) 0.7500 0.0160(3) 1.000 ST Uani d
O(1) 0.0000 -0.280(4) 0.7500 0.22(2) 0.500 S Uiso d
N(8) 0.1618(2) -0.1119(4) 0.5959(5) 0.021(2) 1.000 . Uani d
N(17) 0.2164(3) -0.5019(5) 0.2104(5) 0.036(2) 1.000 . Uani d
N(20a) 0.0667(8) -0.589(1) 0.602(2) 0.098(6) 0.600 . Uiso d
N(20b) 0.070(1) -0.434(3) 0.478(3) 0.11(1) 0.400 . Uiso d
C(1) 0.0733(3) 0.0633(5) 0.7480(6) 0.020(2) 1.000 . Uani d
C(2) 0.0776(3) 0.1706(5) 0.7330(6) 0.025(2) 1.000 . Uani d
C(3) 0.0596(3) 0.2217(5) 0.8269(6) 0.029(2) 1.000 . Uani d
C(4) 0.0429(3) 0.1460(6) 0.9025(6) 0.029(2) 1.000 . Uani d
C(5) 0.0516(3) 0.0491(5) 0.8568(5) 0.022(2) 1.000 . Uani d
C(6) 0.0879(3) -0.0173(5) 0.6690(6) 0.025(2) 1.000 . Uani d
C(7) 0.1472(3) -0.0324(5) 0.6758(6) 0.026(2) 1.000 . Uani d
C(9) 0.1583(3) -0.2097(6) 0.6262(6) 0.031(2) 1.000 . Uani d
C(10) 0.1691(3) -0.2878(5) 0.5543(6) 0.033(2) 1.000 . Uani d
C(11) 0.1846(3) -0.2646(5) 0.4450(5) 0.018(2) 1.000 . Uani d
C(12) 0.1886(3) -0.1617(5) 0.4188(6) 0.024(2) 1.000 . Uani d
C(13) 0.1766(3) -0.0875(5) 0.4941(6) 0.023(2) 1.000 . Uani d
C(14) 0.1958(3) -0.3459(5) 0.3639(6) 0.021(2) 1.000 . Uani d
C(15) 0.1960(4) -0.4502(6) 0.3945(6) 0.037(2) 1.000 . Uani d
C(16) 0.2062(4) -0.5223(6) 0.3170(8) 0.044(3) 1.000 . Uani d
C(18) 0.2171(4) -0.4042(7) 0.1817(6) 0.040(2) 1.000 . Uani d
C(19) 0.2073(4) -0.3257(6) 0.2550(6) 0.034(2) 1.000 . Uani d
C(21a) 0.066(1) -0.523(2) 0.503(2) 0.104(8) 0.600 . Uiso d
C(21b) 0.062(2) -0.469(3) 0.573(4) 0.12(1) 0.400 . Uiso d
C(22a) 0.065(1) -0.483(2) 0.400(3) 0.13(1) 0.600 . Uiso d
C(22b) 0.062(5) -0.520(8) 0.69(1) 0.38(2) 0.400 . Uiso d
H(1) 0.0906 0.2028 0.6692 0.030 1.000 . Uiso c
H(2) 0.0588 0.2934 0.8379 0.035 1.000 . Uiso c
H(3) 0.0283 0.1589 0.9723 0.035 1.000 . Uiso c
H(4) 0.0446 -0.0144 0.8908 0.026 1.000 . Uiso c
H(5) 0.0715 -0.0795 0.6878 0.030 1.000 . Uiso c
H(6) 0.0756 0.0017 0.5938 0.030 1.000 . Uiso c
H(7) 0.1595 -0.0523 0.7507 0.032 1.000 . Uiso c
H(8) 0.1636 0.0300 0.6579 0.032 1.000 . Uiso c
H(9) 0.1481 -0.2256 0.6994 0.037 1.000 . Uiso c
H(10) 0.1663 -0.3568 0.5777 0.040 1.000 . Uiso c
H(11) 0.1998 -0.1424 0.3475 0.028 1.000 . Uiso c
H(12) 0.1790 -0.0178 0.4734 0.027 1.000 . Uiso c
H(13) 0.1891 -0.4698 0.4689 0.044 1.000 . Uiso c
H(14) 0.2062 -0.5917 0.3400 0.053 1.000 . Uiso c
H(15) 0.2248 -0.3872 0.1069 0.048 1.000 . Uiso c
H(16) 0.2084 -0.2571 0.2298 0.041 1.000 . Uiso c

loop_
_atom_site_aniso_label
_atom_site_aniso_U_11
_atom_site_aniso_U_22
_atom_site_aniso_U_33
_atom_site_aniso_U_12
_atom_site_aniso_U_13
_atom_site_aniso_U_23
I(1) 0.1087(6) 0.0338(3) 0.0330(3) -0.0081(4) 0.0236(3) -0.0030(3)
Fe(1) 0.0107(7) 0.0213(7) 0.0148(6) 0.0000 -0.0049(6) 0.0000
N(8) 0.022(3) 0.018(3) 0.023(3) 0.006(3) -0.001(3) -0.005(3)
N(17) 0.045(4) 0.031(3) 0.034(4) -0.009(3) 0.011(3) -0.016(3)
C(1) 0.011(4) 0.025(3) 0.021(3) 0.005(3) -0.004(3) -0.003(3)
C(2) 0.015(4) 0.031(4) 0.029(4) -0.002(3) 0.002(3) 0.001(3)
C(3) 0.026(5) 0.022(4) 0.037(4) 0.003(3) -0.011(4) -0.014(3)
C(4) 0.022(4) 0.048(5) 0.016(3) 0.006(4) -0.010(3) -0.015(3)
C(5) 0.023(4) 0.032(4) 0.009(3) 0.002(3) -0.010(3) 0.007(3)
C(6) 0.013(4) 0.035(4) 0.025(4) 0.006(3) -0.007(3) -0.010(3)
C(7) 0.031(5) 0.020(3) 0.028(4) 0.000(3) -0.001(3) -0.010(3)
C(9) 0.043(5) 0.037(4) 0.014(3) 0.012(4) 0.010(3) 0.003(4)
C(10) 0.047(5) 0.022(4) 0.030(4) 0.001(4) 0.001(4) 0.009(4)
C(11) 0.016(4) 0.027(4) 0.012(3) 0.002(3) 0.001(3) 0.002(3)
C(12) 0.025(4) 0.023(3) 0.022(4) 0.000(3) 0.002(3) 0.002(3)
C(13) 0.021(4) 0.023(4) 0.023(4) 0.001(3) -0.003(3) 0.000(3)
C(14) 0.017(4) 0.021(3) 0.023(4) 0.004(3) -0.003(3) -0.002(3)
C(15) 0.050(6) 0.034(4) 0.028(4) -0.001(4) 0.012(4) 0.002(4)
C(16) 0.062(7) 0.023(4) 0.048(5) -0.004(4) 0.009(5) -0.007(4)
C(18) 0.051(6) 0.047(5) 0.021(4) 0.006(4) 0.007(4) -0.010(4)
C(19) 0.051(6) 0.030(4) 0.022(4) 0.002(4) 0.012(4) 0.000(3)

loop_
_atom_type_symbol
_atom_type_oxidation_number
_atom_type_number_in_cell
_atom_type_scat_dispersion_real
_atom_type_scat_dispersion_imag
_atom_type_scat_source
C 0 152 0.002 0.002
;International Tables for Crystallography
(1992, Vol. C, Tables 4.2.6.8 and 6.1.1.1)
;
H 0 156 0.000 0.000
;International Tables for Crystallography
(1992, Vol. C, Table 6.1.1.2)
;
Fe 0 4 0.301 0.845
;International Tables for Crystallography
(1992, Vol. C, Tables 4.2.6.8 and 6.1.1.1)
;
I 0 8 -0.726 1.812
;International Tables for Crystallography
(1992, Vol. C, Tables 4.2.6.8 and 6.1.1.1)
;
N 0 24 0.004 0.003
;International Tables for Crystallography
(1992, Vol. C, Tables 4.2.6.8 and 6.1.1.1)
;
O 0 2 0.008 0.006
;International Tables for Crystallography
(1992, Vol. C, Tables 4.2.6.8 and 6.1.1.1)
;

loop_
_geom_angle_atom_site_label_1
_geom_angle_atom_site_label_2
_geom_angle_atom_site_label_3
_geom_angle
_geom_angle_site_symmetry_1
_geom_angle_site_symmetry_3
_geom_angle_publ_flag
C1 FE1 C1 128.6(4) . 2_556 yes
C1 FE1 C2 40.6(3) . . yes
C1 FE1 C2 168.0(3) . 2_556 yes
C1 FE1 C3 68.5(3) . . yes
C1 FE1 C3 149.9(3) . 2_556 yes
C1 FE1 C4 69.2(3) . . yes
C1 FE1 C4 116.0(3) . 2_556 yes
C1 FE1 C5 41.7(3) . . yes
C1 FE1 C5 106.8(3) . 2_556 yes
C1 FE1 C2 168.0(3) 2_556 . yes
C1 FE1 C2 40.6(3) 2_556 2_556 yes
C1 FE1 C3 149.9(3) 2_556 . yes
C1 FE1 C3 68.5(3) 2_556 2_556 yes
C1 FE1 C4 116.0(3) 2_556 . yes
C1 FE1 C4 69.2(3) 2_556 2_556 yes
C1 FE1 C5 106.8(3) 2_556 . yes
C1 FE1 C5 41.7(3) 2_556 2_556 yes
C2 FE1 C2 150.8(4) . 2_556 yes
C2 FE1 C3 40.1(3) . . yes
C2 FE1 C3 118.3(3) . 2_556 yes
C2 FE1 C4 68.1(3) . . yes
C2 FE1 C4 108.9(3) . 2_556 yes
C2 FE1 C5 68.5(3) . . yes
C2 FE1 C5 129.3(3) . 2_556 yes
C2 FE1 C3 118.3(3) 2_556 . yes
C2 FE1 C3 40.1(3) 2_556 2_556 yes
C2 FE1 C4 108.9(3) 2_556 . yes
C2 FE1 C4 68.1(3) 2_556 2_556 yes
C2 FE1 C5 129.3(3) 2_556 . yes
C2 FE1 C5 68.5(3) 2_556 2_556 yes
C3 FE1 C3 109.6(4) . 2_556 yes
C3 FE1 C4 40.8(3) . . yes
C3 FE1 C4 130.3(3) . 2_556 yes
C3 FE1 C5 68.4(3) . . yes
C3 FE1 C5 167.8(3) . 2_556 yes
C3 FE1 C4 130.3(3) 2_556 . yes
C3 FE1 C4 40.8(3) 2_556 2_556 yes
C3 FE1 C5 167.8(3) 2_556 . yes
C3 FE1 C5 68.4(3) 2_556 2_556 yes
C4 FE1 C4 169.0(4) . 2_556 yes
C4 FE1 C5 40.5(3) . . yes
C4 FE1 C5 149.6(3) . 2_556 yes
C4 FE1 C5 149.6(3) 2_556 . yes
C4 FE1 C5 40.5(3) 2_556 2_556 yes
C5 FE1 C5 116.3(4) . 2_556 yes
C7 N8 C9 118.6(6) . . yes
C7 N8 C13 121.1(6) . . yes
C9 N8 C13 120.2(6) . . yes
C16 N17 C18 116.3(6) . . yes
FE1 C1 C2 69.6(4) . . yes
FE1 C1 C5 68.6(4) . . yes
FE1 C1 C6 126.4(5) . . yes
FE1 C1 H5 114.8 . . no
FE1 C1 H6 106.6 . . no
C2 C1 C5 106.0(6) . . yes
C2 C1 C6 126.9(7) . . yes
C2 C1 H5 151.5 . . no
C2 C1 H6 106.0 . . no
C5 C1 C6 127.1(6) . . yes
C5 C1 H5 101.4 . . no
C5 C1 H6 143.1 . . no
FE1 C2 C1 69.8(4) . . yes
FE1 C2 C3 70.4(4) . . yes
FE1 C2 H1 126.3 . . no
C1 C2 C3 109.8(7) . . yes
C1 C2 H1 125.1 . . no
C3 C2 H1 125.1 . . no
FE1 C3 C2 69.5(4) . . yes
FE1 C3 C4 68.4(4) . . yes
FE1 C3 H2 127.4 . . no
C2 C3 C4 107.4(6) . . yes
C2 C3 H2 126.3 . . no
C4 C3 H2 126.3 . . no
FE1 C4 C3 70.8(4) . . yes
FE1 C4 C5 70.1(4) . . yes
FE1 C4 H3 125.1 . . no
C3 C4 C5 108.8(6) . . yes
C3 C4 H3 125.6 . . no
C5 C4 H3 125.6 . . no
FE1 C5 C1 69.7(4) . . yes
FE1 C5 C4 69.5(4) . . yes
FE1 C5 H4 126.4 . . no
C1 C5 C4 108.0(6) . . yes
C1 C5 H4 126.0 . . no
C4 C5 H4 126.0 . . no
C1 C6 C7 111.4(6) . . yes
C1 C6 H5 109.0 . . no
C1 C6 H6 109.0 . . no
C7 C6 H5 109.0 . . no
C7 C6 H6 109.0 . . no
H5 C6 H6 109.5 . . no
N8 C7 C6 111.3(6) . . yes
N8 C7 H7 109.0 . . no
N8 C7 H8 109.0 . . no
C6 C7 H7 109.0 . . no
C6 C7 H8 109.0 . . no
H7 C7 H8 109.4 . . no
N8 C9 C10 121.8(6) . . yes
N8 C9 H9 119.1 . . no
C10 C9 H9 119.1 . . no
C9 C10 C11 119.4(6) . . yes
C9 C10 H10 120.3 . . no
C11 C10 H10 120.3 . . no
C10 C11 C12 116.3(6) . . yes
C10 C11 C14 121.5(6) . . yes
C12 C11 C14 122.1(6) . . yes
C11 C12 C13 121.3(7) . . yes
C11 C12 H11 119.4 . . no
C13 C12 H11 119.4 . . no
N8 C13 C12 120.9(6) . . yes
N8 C13 H12 119.5 . . no
C12 C13 H12 119.5 . . no
C11 C14 C15 121.7(6) . . yes
C11 C14 C19 122.7(6) . . yes
C15 C14 C19 115.5(7) . . yes
C14 C15 C16 119.7(7) . . yes
C14 C15 H13 120.2 . . no
C16 C15 H13 120.1 . . no
N17 C16 C15 124.3(7) . . yes
N17 C16 H14 117.9 . . no
C15 C16 H14 117.9 . . no
N17 C18 C19 123.4(7) . . yes
N17 C18 H15 118.3 . . no
C19 C18 H15 118.3 . . no
C14 C19 C18 120.8(7) . . yes
C14 C19 H16 119.6 . . no
C18 C19 H16 119.6 . . no
N20a C21a C22a 167(3) . . yes
N20b C21b C22b 171(6) . . yes

loop_
_geom_bond_atom_site_label_1
_geom_bond_atom_site_label_2
_geom_bond_distance
_geom_bond_site_symmetry_2
_geom_bond_publ_flag
FE1 C1 2.052(8) . yes
FE1 C1 2.052(8) 2_556 yes
FE1 C2 2.050(9) . yes
FE1 C2 2.050(9) 2_556 yes
FE1 C3 2.062(8) . yes
FE1 C3 2.062(8) 2_556 yes
FE1 C4 2.029(7) . yes
FE1 C4 2.029(7) 2_556 yes
FE1 C5 2.037(7) . yes
FE1 C5 2.037(7) 2_556 yes
N8 C7 1.477(9) . yes
N8 C9 1.337(9) . yes
N8 C13 1.335(9) . yes
N17 C16 1.34(1) . yes
N17 C18 1.33(1) . yes
N20a C21a 1.46(3) . yes
N20b C21b 1.25(5) . yes
C1 C2 1.423(9) . yes
C1 C5 1.457(9) . yes
C1 C6 1.482(9) . yes
C2 C3 1.41(1) . yes
C2 H1 0.95 . no
C3 C4 1.43(1) . yes
C3 H2 0.95 . no
C4 C5 1.41(1) . yes
C4 H3 0.95 . no
C5 H4 0.95 . no
C6 C7 1.50(1) . yes
C6 H5 0.95 . no
C6 H6 0.95 . no
C7 H7 0.95 . no
C7 H8 0.95 . no
C9 C10 1.38(1) . yes
C9 H9 0.95 . no
C10 C11 1.42(1) . yes
C10 H10 0.95 . no
C11 C12 1.391(9) . yes
C11 C14 1.480(9) . yes
C12 C13 1.37(1) . yes
C12 H11 0.95 . no
C13 H12 0.95 . no
C14 C15 1.42(1) . yes
C14 C19 1.37(1) . yes
C15 C16 1.36(1) . yes
C15 H13 0.95 . no
C16 H14 0.95 . no
C18 C19 1.38(1) . yes
C18 H15 0.95 . no
C19 H16 0.95 . no
C21a C22a 1.33(4) . yes
C21b C22b 1.5(1) . yes

loop_
_geom_contact_atom_site_label_1
_geom_contact_atom_site_label_2
_geom_contact_distance
_geom_contact_site_symmetry_2
_geom_contact_publ_flag
N17 C10 3.470(9) 4_544 no
N20a C22a 3.44(4) 3_546 no
N20a N20b 3.50(4) 3_546 no
N20a C2 3.51(2) 1_545 no
N20b C10 3.22(3) . no
N20b C3 3.31(3) 4_554 no
N20b C15 3.43(3) . no
N20b C22b 3.5(1) 4_544 no
N20b C21a 3.49(4) 3_546 no
N20b C21b 3.56(5) 3_546 no
C2 C12 3.40(1) 4 no
C3 C11 3.38(1) 4 no
C3 C12 3.42(1) 4 no
C3 C22a 3.54(3) 4 no
C4 C13 3.53(1) 4 no
C5 C13 3.45(1) 4 no
C9 C19 3.58(1) 7_546 no
C11 C11 3.45(2) 7_546 no
C11 C12 3.58(1) 7_546 no
C13 C15 3.39(1) 7_546 no
C13 C14 3.60(1) 7_546 no
C15 C22a 3.35(3) . no
C21a C21b 3.28(5) 3_546 no
C21a C21a 3.38(5) 3_546 no
C21a C22a 3.58(4) 3_546 no
C21b C22a 3.31(6) 3_546 no
C21b C21b 3.54(9) 3_546 no
C22a C22b 2.5(1) 4_544 no
C22a C22b 3.3(1) 3_546 no
C22b C22b 3.6(3) 2_556 no
